data_4068346
loop_
_publ_author_name
'Annunziata, Liana'
'Pappalardo, Daniela'
'Tedesco, Consiglia'
'Pellecchia, Claudio'

_publ_section_title
;
 Bis[(amidomethyl)pyridine] Zirconium(IV) Complexes: Synthesis,
 Characterization, and Activity as Olefin Polymerization Catalysts&#x2020;
;
_journal_issue 3
_journal_name_full Organometallics
_journal_page_first 688
_journal_paper_doi 10.1021/om800736w
_journal_volume 28
_journal_year 2009
_chemical_formula_moiety 'C30 H28 F10 N6 Zr'
_chemical_formula_sum 'C30 H28 F10 N6 Zr'
_chemical_formula_weight 753.80
_chemical_name_systematic
; 
 ? 
;
_space_group_IT_number 2
_symmetry_cell_setting triclinic
_symmetry_space_group_name_Hall '-P 1'
_symmetry_space_group_name_H-M 'P -1'
_atom_sites_solution_hydrogens geom
_atom_sites_solution_primary direct
_atom_sites_solution_secondary difmap
_audit_creation_method SHELXL-97
_cell_angle_alpha 90.499(6)
_cell_angle_beta 93.571(7)
_cell_angle_gamma 96.789(6)
_cell_formula_units_Z 2
_cell_length_a 9.463(2)
_cell_length_b 12.446(3)
_cell_length_c 12.821(3)
_cell_measurement_temperature 100(1)
_cell_volume 1496.3(6)
_computing_cell_refinement 'CrystalClear (Rigaku Inc., 2007)'
_computing_data_collection 'CrystalClear (Rigaku Inc., 2007)'
_computing_data_reduction 'CrystalClear (Rigaku Inc., 2007)'
_computing_structure_refinement 'SHELXL-97 (Sheldrick, 1997)'
_computing_structure_solution 'SIR97 (Altomare, 1994)'
_diffrn_ambient_temperature 100(1)
_diffrn_detector_area_resol_mean 13.6612
_diffrn_measured_fraction_theta_full 0.857
_diffrn_measured_fraction_theta_max 0.857
_diffrn_measurement_details
;
scan:
    Number of images: 180
               Slice: 0.0000 - 180.0000
         Image width: 1.0000
            Exp time: 5.0000
       Rotation axis: Phi
               Omega: 0.0000
                 Chi: 0.0000
                 Phi: 0.0000
                 XTD: 41.4125
              2theta: -10.1675
scan:
    Number of images: 40
               Slice: -15.0000 - 25.0000
         Image width: 1.0000
            Exp time: 5.0000
       Rotation axis: Omega
               Omega: 0.0000
                 Chi: -90.0000
                 Phi: 0.0000
                 XTD: 41.4125
              2theta: -10.1675
scan:
    Number of images: 40
               Slice: -15.0000 - 25.0000
         Image width: 1.0000
            Exp time: 5.0000
       Rotation axis: Omega
               Omega: 0.0000
                 Chi: -90.0000
                 Phi: 90.0000
                 XTD: 41.4125
              2theta: -10.1675

;
_diffrn_measurement_device
;
Mercury2 (2x2 bin mode)
;
_diffrn_measurement_device_details
;
AFC7: Eulerian 3 circle
;
_diffrn_measurement_method dtprofit.ref
_diffrn_orient_matrix_type d*Trek
_diffrn_orient_matrix_UB_11 0.0560
_diffrn_orient_matrix_UB_12 -0.0197
_diffrn_orient_matrix_UB_13 0.0886
_diffrn_orient_matrix_UB_21 -0.0151
_diffrn_orient_matrix_UB_22 0.0705
_diffrn_orient_matrix_UB_23 0.0368
_diffrn_orient_matrix_UB_31 -0.0610
_diffrn_orient_matrix_UB_32 -0.0313
_diffrn_orient_matrix_UB_33 0.0376
_diffrn_radiation_detector CCD
_diffrn_radiation_monochromator graphite
_diffrn_radiation_source 'fine-focus sealed tube'
_diffrn_radiation_type MoK\a
_diffrn_radiation_wavelength 0.71070
_diffrn_reflns_av_R_equivalents 0.0520
_diffrn_reflns_av_sigmaI/netI 0.0722
_diffrn_reflns_limit_h_max 10
_diffrn_reflns_limit_h_min -11
_diffrn_reflns_limit_k_max 15
_diffrn_reflns_limit_k_min -10
_diffrn_reflns_limit_l_max 15
_diffrn_reflns_limit_l_min -13
_diffrn_reflns_number 8298
_diffrn_reflns_theta_full 25.99
_diffrn_reflns_theta_max 25.99
_diffrn_reflns_theta_min 1.65
_diffrn_source_current 40.0000
_diffrn_source_power 2.0000
_diffrn_source_voltage 50.0000
_exptl_absorpt_coefficient_mu 0.463
_exptl_absorpt_correction_T_max 0.868
_exptl_absorpt_correction_T_min 0.819
_exptl_absorpt_correction_type multi-scan
_exptl_absorpt_process_details 'Blessing, 1995'
_exptl_crystal_density_diffrn 1.673
_exptl_crystal_density_method 'not measured'
_exptl_crystal_F_000 760
_exptl_crystal_size_max 0.50
_exptl_crystal_size_mid 0.35
_exptl_crystal_size_min 0.29
_refine_diff_density_max 1.410
_refine_diff_density_min -1.512
_refine_diff_density_rms 0.193
_refine_ls_extinction_method none
_refine_ls_goodness_of_fit_ref 1.133
_refine_ls_hydrogen_treatment constr
_refine_ls_matrix_type full
_refine_ls_number_parameters 430
_refine_ls_number_reflns 5033
_refine_ls_number_restraints 0
_refine_ls_restrained_S_all 1.133
_refine_ls_R_factor_all 0.0735
_refine_ls_R_factor_gt 0.0695
_refine_ls_shift/su_max 0.001
_refine_ls_shift/su_mean 0.000
_refine_ls_structure_factor_coef Fsqd
_refine_ls_weighting_details 'calc w=1/[\s^2^(Fo^2^)+(0.1398P)^2^+1.9866P] where P=(Fo^2^+2Fc^2^)/3'
_refine_ls_weighting_scheme calc
_refine_ls_wR_factor_gt 0.2113
_refine_ls_wR_factor_ref 0.2182
_reflns_number_gt 4628
_reflns_number_total 5033
_reflns_threshold_expression >2sigma(I)
_cod_data_source_file om800736w_si_002.cif
_cod_data_source_block crio5
_cod_database_code 4068346

loop_
_symmetry_equiv_pos_as_xyz
'x, y, z'
'-x, -y, -z'

loop_
_atom_site_label
_atom_site_type_symbol
_atom_site_fract_x
_atom_site_fract_y
_atom_site_fract_z
_atom_site_U_iso_or_equiv
_atom_site_adp_type
_atom_site_occupancy
_atom_site_symmetry_multiplicity
_atom_site_calc_flag
_atom_site_refinement_flags
Zr1 Zr 0.74269(4) 0.23589(3) 0.30168(3) 0.0174(2) Uani 1 1 d .
F1 F 0.5842(3) 0.1176(2) 0.2989(2) 0.0257(6) Uani 1 1 d .
F2 F 1.0277(3) 0.4325(2) 0.3110(2) 0.0275(7) Uani 1 1 d .
F3 F 1.1128(3) 0.6249(2) 0.2337(3) 0.0337(8) Uani 1 1 d .
F4 F 0.9637(4) 0.7972(2) 0.2619(3) 0.0347(8) Uani 1 1 d .
F5 F 0.7115(3) 0.7644(2) 0.3556(3) 0.0320(7) Uani 1 1 d .
F6 F 0.6087(3) 0.5692(2) 0.4162(2) 0.0256(7) Uani 1 1 d .
F7 F 0.8725(4) 0.5494(2) 0.0758(2) 0.0313(7) Uani 1 1 d .
F8 F 0.7050(4) 0.7038(2) 0.0543(2) 0.0396(9) Uani 1 1 d .
F9 F 0.4271(4) 0.6724(3) 0.1079(3) 0.0419(9) Uani 1 1 d .
F10 F 0.3269(3) 0.4835(3) 0.1939(3) 0.0375(8) Uani 1 1 d .
N1 N 0.7098(4) 0.1910(3) 0.4849(3) 0.0206(9) Uani 1 1 d .
N2 N 0.7639(4) 0.3849(3) 0.3985(3) 0.0180(8) Uani 1 1 d .
N3 N 0.7760(5) 0.3480(3) 0.1738(3) 0.0216(9) Uani 1 1 d .
N4 N 0.7735(5) 0.1408(3) 0.1241(3) 0.0236(9) Uani 1 1 d .
N5 N 0.9416(5) 0.1825(3) 0.3323(3) 0.0251(9) Uani 1 1 d .
N6 N 0.5073(4) 0.3143(3) 0.2363(3) 0.0201(9) Uani 1 1 d .
C1 C 0.8127(5) 0.4889(4) 0.3676(4) 0.0198(10) Uani 1 1 d .
C2 C 0.9435(5) 0.5117(4) 0.3212(4) 0.0227(10) Uani 1 1 d .
C3 C 0.9920(5) 0.6115(4) 0.2842(4) 0.0249(11) Uani 1 1 d .
C4 C 0.9161(6) 0.6988(4) 0.2968(4) 0.0248(11) Uani 1 1 d .
C5 C 0.7894(6) 0.6817(4) 0.3444(4) 0.0246(11) Uani 1 1 d .
C6 C 0.7399(5) 0.5799(4) 0.3772(4) 0.0205(10) Uani 1 1 d .
C7 C 0.7135(6) 0.3848(4) 0.5047(4) 0.0235(11) Uani 1 1 d .
H7A H 0.6256 0.4177 0.5038 0.028 Uiso 1 1 calc R
H7B H 0.7838 0.4282 0.5506 0.028 Uiso 1 1 calc R
C8 C 0.6881(5) 0.2733(4) 0.5471(4) 0.0216(10) Uani 1 1 d .
C9 C 0.6461(5) 0.2604(4) 0.6488(4) 0.0250(11) Uani 1 1 d .
H9 H 0.6283 0.3197 0.6885 0.030 Uiso 1 1 calc R
C10 C 0.6315(6) 0.1578(5) 0.6893(4) 0.0301(12) Uani 1 1 d .
H10 H 0.6036 0.1465 0.7570 0.036 Uiso 1 1 calc R
C11 C 0.6590(6) 0.0722(4) 0.6277(4) 0.0276(11) Uani 1 1 d .
H11 H 0.6525 0.0028 0.6548 0.033 Uiso 1 1 calc R
C12 C 0.6962(5) 0.0889(4) 0.5259(4) 0.0230(11) Uani 1 1 d .
C13 C 0.7259(6) -0.0045(4) 0.4598(4) 0.0271(11) Uani 1 1 d .
H13A H 0.8109 0.0154 0.4239 0.041 Uiso 1 1 calc R
H13B H 0.6471 -0.0235 0.4096 0.041 Uiso 1 1 calc R
H13C H 0.7388 -0.0653 0.5034 0.041 Uiso 1 1 calc R
C14 C 0.6921(6) 0.4287(4) 0.1525(4) 0.0202(10) Uani 1 1 d .
C15 C 0.7362(6) 0.5269(4) 0.1047(4) 0.0260(11) Uani 1 1 d .
C16 C 0.6505(7) 0.6078(4) 0.0920(4) 0.0286(12) Uani 1 1 d .
C17 C 0.5124(7) 0.5938(4) 0.1227(4) 0.0327(13) Uani 1 1 d .
C18 C 0.4644(6) 0.4972(4) 0.1691(4) 0.0262(11) Uani 1 1 d .
C19 C 0.5520(5) 0.4166(4) 0.1875(4) 0.0213(10) Uani 1 1 d .
C20 C 0.4263(6) 0.2399(4) 0.1577(4) 0.0281(12) Uani 1 1 d .
H20A H 0.4820 0.2339 0.0983 0.042 Uiso 1 1 calc R
H20B H 0.3388 0.2675 0.1360 0.042 Uiso 1 1 calc R
H20C H 0.4054 0.1698 0.1877 0.042 Uiso 1 1 calc R
C21 C 0.4215(5) 0.3231(4) 0.3286(4) 0.0252(11) Uani 1 1 d .
H21A H 0.4227 0.2587 0.3692 0.038 Uiso 1 1 calc R
H21B H 0.3250 0.3315 0.3056 0.038 Uiso 1 1 calc R
H21C H 0.4615 0.3847 0.3708 0.038 Uiso 1 1 calc R
C22 C 0.8792(6) 0.3258(4) 0.0986(4) 0.0301(12) Uani 1 1 d .
H22A H 0.9751 0.3375 0.1314 0.036 Uiso 1 1 calc R
H22B H 0.8738 0.3741 0.0399 0.036 Uiso 1 1 calc R
C23 C 0.8456(6) 0.2100(4) 0.0612(4) 0.0253(11) Uani 1 1 d .
C24 C 0.8889(7) 0.1800(5) -0.0345(5) 0.0356(14) Uani 1 1 d .
H24 H 0.9402 0.2305 -0.0750 0.043 Uiso 1 1 calc R
C25 C 0.8555(7) 0.0749(5) -0.0695(5) 0.0377(14) Uani 1 1 d .
H25 H 0.8834 0.0530 -0.1338 0.045 Uiso 1 1 calc R
C26 C 0.7798(7) 0.0027(4) -0.0069(4) 0.0361(14) Uani 1 1 d .
H26 H 0.7545 -0.0686 -0.0294 0.043 Uiso 1 1 calc R
C27 C 0.7410(7) 0.0366(4) 0.0905(4) 0.0327(13) Uani 1 1 d .
C28 C 0.6605(10) -0.0428(5) 0.1574(6) 0.064(2) Uani 1 1 d .
H28A H 0.5714 -0.0177 0.1719 0.095 Uiso 1 1 calc R
H28B H 0.7155 -0.0502 0.2219 0.095 Uiso 1 1 calc R
H28C H 0.6425 -0.1116 0.1217 0.095 Uiso 1 1 calc R
C29 C 1.0178(6) 0.1008(5) 0.2847(5) 0.0342(13) Uani 1 1 d .
H29A H 0.9695 0.0769 0.2191 0.051 Uiso 1 1 calc R
H29B H 1.0205 0.0404 0.3305 0.051 Uiso 1 1 calc R
H29C H 1.1134 0.1316 0.2734 0.051 Uiso 1 1 calc R
C30 C 1.0234(5) 0.2227(4) 0.4279(4) 0.0255(11) Uani 1 1 d .
H30A H 0.9820 0.2827 0.4558 0.038 Uiso 1 1 calc R
H30B H 1.1201 0.2457 0.4125 0.038 Uiso 1 1 calc R
H30C H 1.0217 0.1660 0.4783 0.038 Uiso 1 1 calc R

loop_
_atom_site_aniso_label
_atom_site_aniso_U_11
_atom_site_aniso_U_22
_atom_site_aniso_U_33
_atom_site_aniso_U_23
_atom_site_aniso_U_13
_atom_site_aniso_U_12
Zr1 0.0180(3) 0.0141(3) 0.0201(3) -0.0005(2) 0.0009(2) 0.0022(2)
F1 0.0303(16) 0.0189(14) 0.0264(15) 0.0024(11) -0.0006(13) -0.0022(12)
F2 0.0199(14) 0.0195(14) 0.0443(18) 0.0009(12) 0.0069(13) 0.0051(11)
F3 0.0206(15) 0.0278(16) 0.053(2) 0.0018(14) 0.0113(15) -0.0023(12)
F4 0.0415(19) 0.0154(14) 0.0466(19) 0.0031(13) 0.0094(16) -0.0022(13)
F5 0.0397(18) 0.0172(14) 0.0421(18) 0.0008(12) 0.0111(15) 0.0110(13)
F6 0.0240(15) 0.0242(15) 0.0307(15) 0.0018(12) 0.0078(13) 0.0082(12)
F7 0.0435(19) 0.0200(15) 0.0305(16) 0.0037(12) 0.0138(15) -0.0020(13)
F8 0.074(3) 0.0178(15) 0.0281(16) 0.0062(12) 0.0059(17) 0.0064(15)
F9 0.063(2) 0.0329(18) 0.0346(18) 0.0032(14) -0.0010(17) 0.0290(17)
F10 0.0298(18) 0.0434(19) 0.0419(19) -0.0019(15) -0.0010(15) 0.0172(14)
N1 0.018(2) 0.020(2) 0.023(2) 0.0013(16) -0.0015(17) 0.0017(15)
N2 0.0167(19) 0.0181(19) 0.0190(19) -0.0008(15) 0.0023(16) 0.0009(15)
N3 0.025(2) 0.017(2) 0.025(2) 0.0009(16) 0.0085(18) 0.0046(16)
N4 0.029(2) 0.016(2) 0.024(2) -0.0015(17) 0.0025(19) 0.0002(17)
N5 0.024(2) 0.023(2) 0.029(2) -0.0027(17) 0.0016(19) 0.0054(17)
N6 0.018(2) 0.022(2) 0.019(2) -0.0008(16) 0.0026(17) -0.0018(16)
C1 0.021(2) 0.017(2) 0.021(2) -0.0007(18) 0.001(2) -0.0004(18)
C2 0.022(2) 0.018(2) 0.028(3) -0.0021(19) -0.001(2) 0.0038(19)
C3 0.018(3) 0.025(3) 0.031(3) 0.000(2) 0.005(2) -0.0030(19)
C4 0.030(3) 0.014(2) 0.028(3) -0.0008(19) 0.003(2) -0.0049(19)
C5 0.031(3) 0.016(2) 0.028(3) -0.0039(19) 0.001(2) 0.008(2)
C6 0.021(2) 0.020(2) 0.021(2) -0.0009(18) 0.004(2) 0.0003(19)
C7 0.028(3) 0.022(3) 0.021(2) -0.0032(19) 0.002(2) 0.003(2)
C8 0.018(2) 0.025(3) 0.021(2) -0.0003(19) -0.002(2) 0.0045(19)
C9 0.023(3) 0.028(3) 0.024(3) 0.000(2) 0.006(2) 0.002(2)
C10 0.030(3) 0.035(3) 0.026(3) 0.007(2) 0.006(2) 0.003(2)
C11 0.024(3) 0.023(3) 0.036(3) 0.010(2) 0.001(2) 0.001(2)
C12 0.022(2) 0.019(2) 0.028(3) 0.0075(19) -0.003(2) 0.0035(19)
C13 0.031(3) 0.019(2) 0.031(3) 0.001(2) -0.001(2) 0.003(2)
C14 0.031(3) 0.014(2) 0.017(2) 0.0018(17) 0.008(2) 0.0034(19)
C15 0.035(3) 0.021(2) 0.023(2) -0.001(2) 0.009(2) 0.003(2)
C16 0.051(4) 0.016(2) 0.018(2) 0.0015(19) -0.002(2) 0.006(2)
C17 0.049(4) 0.026(3) 0.025(3) -0.004(2) -0.004(3) 0.020(2)
C18 0.028(3) 0.030(3) 0.022(2) -0.004(2) 0.000(2) 0.009(2)
C19 0.026(3) 0.021(2) 0.017(2) -0.0018(18) -0.001(2) 0.0027(19)
C20 0.026(3) 0.027(3) 0.029(3) -0.001(2) -0.007(2) -0.001(2)
C21 0.017(2) 0.030(3) 0.029(3) -0.001(2) 0.005(2) 0.003(2)
C22 0.033(3) 0.022(3) 0.037(3) -0.006(2) 0.020(3) 0.002(2)
C23 0.029(3) 0.023(3) 0.025(3) -0.001(2) 0.003(2) 0.009(2)
C24 0.048(4) 0.029(3) 0.032(3) -0.002(2) 0.014(3) 0.010(3)
C25 0.055(4) 0.031(3) 0.029(3) -0.007(2) 0.010(3) 0.011(3)
C26 0.047(3) 0.024(3) 0.036(3) -0.013(2) -0.002(3) 0.001(2)
C27 0.044(3) 0.021(3) 0.032(3) -0.007(2) 0.005(3) 0.000(2)
C28 0.111(7) 0.018(3) 0.060(4) -0.012(3) 0.039(5) -0.018(4)
C29 0.036(3) 0.032(3) 0.037(3) -0.007(2) -0.002(3) 0.017(2)
C30 0.022(3) 0.022(2) 0.032(3) 0.002(2) -0.001(2) 0.000(2)

loop_
_atom_type_symbol
_atom_type_description
_atom_type_scat_dispersion_real
_atom_type_scat_dispersion_imag
_atom_type_scat_source
C C 0.0033 0.0016 'International Tables Vol C Tables 4.2.6.8 and 6.1.1.4'
H H 0.0000 0.0000 'International Tables Vol C Tables 4.2.6.8 and 6.1.1.4'
F F 0.0171 0.0103 'International Tables Vol C Tables 4.2.6.8 and 6.1.1.4'
N N 0.0061 0.0033 'International Tables Vol C Tables 4.2.6.8 and 6.1.1.4'
Zr Zr -2.9673 0.5597 'International Tables Vol C Tables 4.2.6.8 and 6.1.1.4'

loop_
_geom_angle_atom_site_label_1
_geom_angle_atom_site_label_2
_geom_angle_atom_site_label_3
_geom_angle
F1 Zr1 N5 112.95(15)
F1 Zr1 N3 123.05(14)
N5 Zr1 N3 103.93(17)
F1 Zr1 N2 126.37(14)
N5 Zr1 N2 101.48(15)
N3 Zr1 N2 83.76(15)
F1 Zr1 N1 74.36(12)
N5 Zr1 N1 83.75(15)
N3 Zr1 N1 153.55(14)
N2 Zr1 N1 69.85(14)
F1 Zr1 N4 78.96(13)
N5 Zr1 N4 79.61(15)
N3 Zr1 N4 66.55(14)
N2 Zr1 N4 149.36(14)
N1 Zr1 N4 139.82(13)
F1 Zr1 N6 71.73(12)
N5 Zr1 N6 171.26(15)
N3 Zr1 N6 67.63(14)
N2 Zr1 N6 80.33(13)
N1 Zr1 N6 104.83(13)
N4 Zr1 N6 94.46(13)
C8 N1 C12 117.7(4)
C8 N1 Zr1 115.7(3)
C12 N1 Zr1 126.2(3)
C1 N2 C7 111.7(4)
C1 N2 Zr1 126.6(3)
C7 N2 Zr1 121.5(3)
C14 N3 C22 118.5(4)
C14 N3 Zr1 123.2(3)
C22 N3 Zr1 117.7(3)
C23 N4 C27 117.7(4)
C23 N4 Zr1 110.1(3)
C27 N4 Zr1 131.9(4)
C30 N5 C29 108.0(4)
C30 N5 Zr1 117.3(3)
C29 N5 Zr1 134.3(3)
C19 N6 C20 109.3(4)
C19 N6 C21 114.7(4)
C20 N6 C21 109.5(4)
C19 N6 Zr1 106.1(3)
C20 N6 Zr1 109.8(3)
C21 N6 Zr1 107.2(3)
N2 C1 C2 121.6(4)
N2 C1 C6 125.2(5)
C2 C1 C6 113.2(4)
F2 C2 C3 116.8(5)
F2 C2 C1 119.6(4)
C3 C2 C1 123.6(5)
F3 C3 C2 120.0(5)
F3 C3 C4 119.4(5)
C2 C3 C4 120.6(5)
F4 C4 C5 120.8(4)
F4 C4 C3 121.0(5)
C5 C4 C3 118.1(4)
F5 C5 C6 120.1(5)
F5 C5 C4 119.5(4)
C6 C5 C4 120.3(4)
C5 C6 F6 116.0(4)
C5 C6 C1 124.1(5)
F6 C6 C1 119.8(4)
N2 C7 C8 112.3(4)
N2 C7 H7A 109.2
C8 C7 H7A 109.2
N2 C7 H7B 109.2
C8 C7 H7B 109.2
H7A C7 H7B 107.9
N1 C8 C9 123.6(5)
N1 C8 C7 117.5(4)
C9 C8 C7 118.9(4)
C8 C9 C10 118.4(5)
C8 C9 H9 120.8
C10 C9 H9 120.8
C11 C10 C9 118.9(5)
C11 C10 H10 120.6
C9 C10 H10 120.6
C12 C11 C10 120.4(5)
C12 C11 H11 119.8
C10 C11 H11 119.8
C11 C12 N1 120.9(5)
C11 C12 C13 120.0(4)
N1 C12 C13 119.1(4)
C12 C13 H13A 109.5
C12 C13 H13B 109.5
H13A C13 H13B 109.5
C12 C13 H13C 109.5
H13A C13 H13C 109.5
H13B C13 H13C 109.5
N3 C14 C15 125.3(5)
N3 C14 C19 118.2(4)
C15 C14 C19 116.3(4)
F7 C15 C16 116.5(5)
F7 C15 C14 120.6(5)
C16 C15 C14 122.7(5)
F8 C16 C17 120.1(5)
F8 C16 C15 119.2(5)
C17 C16 C15 120.5(5)
F9 C17 C16 120.5(5)
F9 C17 C18 121.2(5)
C16 C17 C18 118.3(5)
F10 C18 C17 117.1(5)
F10 C18 C19 121.0(5)
C17 C18 C19 122.0(5)
C18 C19 C14 120.0(5)
C18 C19 N6 124.1(5)
C14 C19 N6 115.8(4)
N6 C20 H20A 109.5
N6 C20 H20B 109.5
H20A C20 H20B 109.5
N6 C20 H20C 109.5
H20A C20 H20C 109.5
H20B C20 H20C 109.5
N6 C21 H21A 109.5
N6 C21 H21B 109.5
H21A C21 H21B 109.5
N6 C21 H21C 109.5
H21A C21 H21C 109.5
H21B C21 H21C 109.5
N3 C22 C23 108.6(4)
N3 C22 H22A 110.0
C23 C22 H22A 110.0
N3 C22 H22B 110.0
C23 C22 H22B 110.0
H22A C22 H22B 108.3
N4 C23 C24 123.3(5)
N4 C23 C22 117.2(4)
C24 C23 C22 119.5(5)
C25 C24 C23 119.4(6)
C25 C24 H24 120.3
C23 C24 H24 120.3
C24 C25 C26 118.4(5)
C24 C25 H25 120.8
C26 C25 H25 120.8
C25 C26 C27 120.1(5)
C25 C26 H26 120.0
C27 C26 H26 120.0
N4 C27 C26 121.2(5)
N4 C27 C28 119.5(5)
C26 C27 C28 119.3(5)
C27 C28 H28A 109.5
C27 C28 H28B 109.5
H28A C28 H28B 109.5
C27 C28 H28C 109.5
H28A C28 H28C 109.5
H28B C28 H28C 109.5
N5 C29 H29A 109.5
N5 C29 H29B 109.5
H29A C29 H29B 109.5
N5 C29 H29C 109.5
H29A C29 H29C 109.5
H29B C29 H29C 109.5
N5 C30 H30A 109.5
N5 C30 H30B 109.5
H30A C30 H30B 109.5
N5 C30 H30C 109.5
H30A C30 H30C 109.5
H30B C30 H30C 109.5

loop_
_geom_bond_atom_site_label_1
_geom_bond_atom_site_label_2
_geom_bond_distance
Zr1 F1 1.972(3)
Zr1 N5 2.085(4)
Zr1 N3 2.177(4)
Zr1 N2 2.205(4)
Zr1 N1 2.449(4)
Zr1 N4 2.605(4)
Zr1 N6 2.629(4)
F2 C2 1.350(6)
F3 C3 1.342(6)
F4 C4 1.344(6)
F5 C5 1.347(6)
F6 C6 1.360(6)
F7 C15 1.362(6)
F8 C16 1.349(6)
F9 C17 1.348(6)
F10 C18 1.351(6)
N1 C8 1.335(6)
N1 C12 1.374(6)
N2 C1 1.391(6)
N2 C7 1.471(6)
N3 C14 1.371(6)
N3 C22 1.461(7)
N4 C23 1.341(7)
N4 C27 1.357(6)
N5 C30 1.460(6)
N5 C29 1.464(6)
N6 C19 1.453(6)
N6 C20 1.477(6)
N6 C21 1.487(7)
C1 C2 1.406(7)
C1 C6 1.403(7)
C2 C3 1.372(7)
C3 C4 1.385(7)
C4 C5 1.374(8)
C5 C6 1.376(7)
C7 C8 1.493(7)
C7 H7A 0.9700
C7 H7B 0.9700
C8 C9 1.393(7)
C9 C10 1.378(8)
C9 H9 0.9300
C10 C11 1.380(8)
C10 H10 0.9300
C11 C12 1.385(8)
C11 H11 0.9300
C12 C13 1.496(7)
C13 H13A 0.9600
C13 H13B 0.9600
C13 H13C 0.9600
C14 C15 1.403(7)
C14 C19 1.417(7)
C15 C16 1.371(7)
C16 C17 1.380(9)
C17 C18 1.386(8)
C18 C19 1.388(7)
C20 H20A 0.9600
C20 H20B 0.9600
C20 H20C 0.9600
C21 H21A 0.9600
C21 H21B 0.9600
C21 H21C 0.9600
C22 C23 1.507(7)
C22 H22A 0.9700
C22 H22B 0.9700
C23 C24 1.379(8)
C24 C25 1.374(8)
C24 H24 0.9300
C25 C26 1.377(9)
C25 H25 0.9300
C26 C27 1.398(8)
C26 H26 0.9300
C27 C28 1.487(9)
C28 H28A 0.9600
C28 H28B 0.9600
C28 H28C 0.9600
C29 H29A 0.9600
C29 H29B 0.9600
C29 H29C 0.9600
C30 H30A 0.9600
C30 H30B 0.9600
C30 H30C 0.9600
